data_7012527
loop_
_publ_author_name
'Sik Min, Kil'
'Weyherm\"uller, Thomas'
'Wieghardt, Karl'

_publ_section_title
;
 O,N-Coordinated o-iminobenzoquinone and o-iminobenzosemiquinonato(1--)
 ligands in complexes of Ni(ii), Co(iii) and Fe(iii)
;
_journal_issue 6
_journal_name_full 'Dalton Transactions'
_journal_page_first 1126
_journal_paper_doi 10.1039/b211698g
_journal_year 2003
_chemical_formula_moiety '[C26 H43 N5 Ni O]2+, 2 (P F6)-'
_chemical_formula_sum 'C26 H43 F12 N5 Ni O P2'
_chemical_formula_weight 790.30
_chemical_name_systematic
; 
? 
;
_space_group_IT_number 14
_symmetry_cell_setting monoclinic
_symmetry_space_group_name_Hall '-P 2yn'
_symmetry_space_group_name_H-M 'P 1 21/n 1'
_atom_sites_solution_hydrogens geom
_atom_sites_solution_primary direct
_atom_sites_solution_secondary difmap
_audit_creation_method SHELXL-97
_cell_angle_alpha 90.00
_cell_angle_beta 92.95(1)
_cell_angle_gamma 90.00
_cell_formula_units_Z 4
_cell_length_a 12.9270(6)
_cell_length_b 17.4997(9)
_cell_length_c 15.2769(9)
_cell_measurement_temperature 100(2)
_cell_volume 3451.3(3)
_computing_cell_refinement 'DENZO, Nonius Collect Software'
_computing_data_collection 'DENZO, Nonius Collect Software'
_computing_data_reduction 'DENZO, Nonius Collect Software'
_computing_structure_refinement 'SHELXL-97 (Sheldrick, 1997)'
_computing_structure_solution 'SHELXS-97 (Sheldrick, 1990)'
_diffrn_ambient_temperature 100(2)
_diffrn_measured_fraction_theta_full 0.964
_diffrn_measured_fraction_theta_max 0.964
_diffrn_measurement_device_type 'Monius Kappa-CCD'
_diffrn_measurement_method '1072 images at 1.0 deg. in \w and 20 sec.'
_diffrn_radiation_monochromator graphite
_diffrn_radiation_source 'rotating anode'
_diffrn_radiation_type MoK\a
_diffrn_radiation_wavelength 0.71073
_diffrn_reflns_av_R_equivalents 0.1144
_diffrn_reflns_av_sigmaI/netI 0.0487
_diffrn_reflns_limit_h_max 16
_diffrn_reflns_limit_h_min -16
_diffrn_reflns_limit_k_max 21
_diffrn_reflns_limit_k_min -21
_diffrn_reflns_limit_l_max 19
_diffrn_reflns_limit_l_min -19
_diffrn_reflns_number 72291
_diffrn_reflns_theta_full 26.36
_diffrn_reflns_theta_max 26.36
_diffrn_reflns_theta_min 2.91
_exptl_absorpt_coefficient_mu 0.749
_exptl_absorpt_correction_T_max 0.8959
_exptl_absorpt_correction_T_min 0.8769
_exptl_absorpt_correction_type 'Gaussian, face indexed'
_exptl_crystal_colour 'dark green'
_exptl_crystal_density_diffrn 1.521
_exptl_crystal_density_method 'not measured'
_exptl_crystal_description 'transparent parallelepiped'
_exptl_crystal_F_000 1632
_exptl_crystal_size_max 0.18
_exptl_crystal_size_mid 0.17
_exptl_crystal_size_min 0.15
_refine_diff_density_max 0.696
_refine_diff_density_min -0.447
_refine_diff_density_rms 0.078
_refine_ls_extinction_method none
_refine_ls_goodness_of_fit_ref 1.056
_refine_ls_hydrogen_treatment mixed
_refine_ls_matrix_type full
_refine_ls_number_parameters 482
_refine_ls_number_reflns 7025
_refine_ls_number_restraints 186
_refine_ls_restrained_S_all 1.061
_refine_ls_R_factor_all 0.0774
_refine_ls_R_factor_gt 0.0521
_refine_ls_shift/su_max 0.001
_refine_ls_shift/su_mean 0.000
_refine_ls_structure_factor_coef Fsqd
_refine_ls_weighting_details 'w=1/[\s^2^(Fo^2^)+(0.0386P)^2^+7.0719P] where P=(Fo^2^+2Fc^2^)/3'
_refine_ls_weighting_scheme calc
_refine_ls_wR_factor_gt 0.1095
_refine_ls_wR_factor_ref 0.1201
_reflns_number_gt 5377
_reflns_number_total 7025
_reflns_threshold_expression >2sigma(I)
_cod_data_source_file b211698g.txt
_cod_data_source_block 1
_cod_depositor_comments
;
The following automatic conversions were performed:
'_symmetry_cell_setting' value 'Monoclinic' changed to 'monoclinic'
according to '/home/saulius/struct/CIF-dictionaries/cif_core.dic'
dictionary named 'cif_core.dic' version 2.4.1 from 2010-06-29.

Automatic conversion script
Id: cif_fix_enum 1527 2010-12-29 10:47:43Z saulius 

The following automatic conversions were performed:

'_refine_ls_weighting_scheme' value 'calc
w=1/[\s^2^(Fo^2^)+(0.0386P)^2^+7.0719P] where P=(Fo^2^+2Fc^2^)/3' was
changed to 'calc'. New tag '_refine_ls_weighting_details' was
created. The value of the new tag was set to
'w=1/[\s^2^(Fo^2^)+(0.0386P)^2^+7.0719P] where P=(Fo^2^+2Fc^2^)/3'.

Automatic conversion script
Id: cif_fix_values 3143 2015-03-26 13:38:13Z robertas 
;
_cod_original_sg_symbol_H-M P2(1)/n
_cod_database_code 7012527

loop_
_symmetry_equiv_pos_as_xyz
'x, y, z'
'-x+1/2, y+1/2, -z+1/2'
'-x, -y, -z'
'x-1/2, -y-1/2, z-1/2'

loop_
_atom_site_label
_atom_site_type_symbol
_atom_site_fract_x
_atom_site_fract_y
_atom_site_fract_z
_atom_site_U_iso_or_equiv
_atom_site_adp_type
_atom_site_occupancy
_atom_site_calc_flag
_atom_site_refinement_flags
_atom_site_disorder_assembly
_atom_site_disorder_group
Ni1 Ni 0.78472(3) 0.83770(2) 0.85805(3) 0.01598(11) Uani 1 d . . .
O1 O 0.62383(16) 0.86167(12) 0.84924(14) 0.0199(5) Uani 1 d . . .
C1 C 0.5664(2) 0.80555(19) 0.8527(2) 0.0188(7) Uani 1 d . . .
C2 C 0.4532(2) 0.81003(19) 0.8508(2) 0.0203(7) Uani 1 d . . .
C3 C 0.4026(2) 0.74322(19) 0.8592(2) 0.0229(7) Uani 1 d . . .
H3 H 0.3292 0.7455 0.8596 0.027 Uiso 1 calc R . .
C4 C 0.4503(2) 0.66732(18) 0.8679(2) 0.0197(7) Uani 1 d . . .
C5 C 0.5545(2) 0.66055(18) 0.8689(2) 0.0188(6) Uani 1 d . . .
H5 H 0.5859 0.6116 0.8738 0.023 Uiso 1 calc R . .
C6 C 0.6172(2) 0.72756(18) 0.8623(2) 0.0181(7) Uani 1 d . . .
N7 N 0.7177(2) 0.73138(15) 0.86209(17) 0.0186(6) Uani 1 d . . .
C8 C 0.7824(2) 0.66541(17) 0.8757(2) 0.0154(6) Uani 1 d . . .
C9 C 0.7807(3) 0.62654(19) 0.9586(2) 0.0247(7) Uani 1 d . . .
H9 H 0.7330 0.6407 1.0010 0.030 Uiso 1 calc R . .
C10 C 0.8511(3) 0.5675(2) 0.9744(2) 0.0306(8) Uani 1 d . . .
H10 H 0.8525 0.5411 1.0288 0.037 Uiso 1 calc R . .
C11 C 0.9196(3) 0.5467(2) 0.9109(3) 0.0346(9) Uani 1 d . . .
H11 H 0.9664 0.5055 0.9219 0.042 Uiso 1 calc R . .
C12 C 0.9196(3) 0.5854(2) 0.8326(3) 0.0315(8) Uani 1 d . . .
H12 H 0.9669 0.5711 0.7898 0.038 Uiso 1 calc R . .
C13 C 0.8512(2) 0.64519(19) 0.8157(2) 0.0240(7) Uani 1 d . . .
H13 H 0.8524 0.6722 0.7618 0.029 Uiso 1 calc R . .
C14 C 0.3997(3) 0.88759(19) 0.8392(3) 0.0278(8) Uani 1 d . . .
C15 C 0.4363(3) 0.9415(2) 0.9145(3) 0.0425(11) Uani 1 d . . .
H15A H 0.4058 0.9922 0.9046 0.064 Uiso 1 calc R . .
H15B H 0.5120 0.9454 0.9166 0.064 Uiso 1 calc R . .
H15C H 0.4142 0.9210 0.9703 0.064 Uiso 1 calc R . .
C16 C 0.4263(3) 0.9213(2) 0.7501(3) 0.0410(10) Uani 1 d . . .
H16A H 0.3923 0.9710 0.7419 0.061 Uiso 1 calc R . .
H16B H 0.4021 0.8865 0.7031 0.061 Uiso 1 calc R . .
H16C H 0.5015 0.9278 0.7485 0.061 Uiso 1 calc R . .
C17 C 0.2818(3) 0.8795(2) 0.8402(3) 0.0371(10) Uani 1 d . . .
H17A H 0.2492 0.9291 0.8275 0.056 Uiso 1 calc R . .
H17B H 0.2628 0.8618 0.8981 0.056 Uiso 1 calc R . .
H17C H 0.2578 0.8423 0.7956 0.056 Uiso 1 calc R . .
C18 C 0.3778(3) 0.5994(2) 0.8773(2) 0.0261(8) Uani 1 d . . .
C19 C 0.3272(3) 0.6085(2) 0.9666(3) 0.0446(11) Uani 1 d . . .
H19A H 0.2890 0.6568 0.9674 0.067 Uiso 1 calc R . .
H19B H 0.3812 0.6083 1.0141 0.067 Uiso 1 calc R . .
H19C H 0.2794 0.5659 0.9749 0.067 Uiso 1 calc R . .
C20 C 0.4344(3) 0.5234(2) 0.8761(3) 0.0327(9) Uani 1 d . . .
H20A H 0.3843 0.4816 0.8789 0.049 Uiso 1 calc R . .
H20B H 0.4840 0.5204 0.9267 0.049 Uiso 1 calc R . .
H20C H 0.4715 0.5191 0.8220 0.049 Uiso 1 calc R . .
C21 C 0.2936(3) 0.5996(2) 0.8022(3) 0.0440(11) Uani 1 d . . .
H21A H 0.2631 0.6508 0.7965 0.066 Uiso 1 calc R . .
H21B H 0.2396 0.5626 0.8150 0.066 Uiso 1 calc R . .
H21C H 0.3246 0.5856 0.7472 0.066 Uiso 1 calc R . .
N30 N 0.8278(2) 0.95175(15) 0.86194(17) 0.0196(6) Uani 1 d . . .
C31 C 0.7795(3) 0.98604(19) 0.7802(2) 0.0250(7) Uani 1 d . . .
H31A H 0.8082 1.0378 0.7716 0.030 Uiso 1 calc R . .
H31B H 0.7038 0.9909 0.7858 0.030 Uiso 1 calc R . .
C32 C 0.8004(3) 0.9363(2) 0.7012(2) 0.0271(8) Uani 1 d . . .
H32A H 0.7562 0.9534 0.6501 0.033 Uiso 1 calc R . .
H32B H 0.8737 0.9420 0.6865 0.033 Uiso 1 calc R . .
N33 N 0.7785(2) 0.85457(16) 0.71991(18) 0.0232(6) Uani 1 d . . .
H33A H 0.8266 0.8239 0.6948 0.028 Uiso 1 calc R . .
H33B H 0.7139 0.8416 0.6964 0.028 Uiso 1 calc R . .
C34 C 0.9427(2) 0.9577(2) 0.8666(2) 0.0238(7) Uani 1 d . . .
H34A H 0.9673 0.9661 0.9283 0.029 Uiso 1 calc R . .
H34B H 0.9634 1.0026 0.8322 0.029 Uiso 1 calc R . .
C35 C 0.9946(3) 0.8866(2) 0.8319(2) 0.0254(8) Uani 1 d . . .
H35A H 0.9904 0.8872 0.7670 0.031 Uiso 1 calc R . .
H35B H 1.0687 0.8861 0.8520 0.031 Uiso 1 calc R . .
N36 N 0.9430(2) 0.81716(15) 0.86383(17) 0.0206(6) Uani 1 d . . .
H36A H 0.9659 0.8066 0.9206 0.025 Uiso 1 calc R . .
H36B H 0.9577 0.7759 0.8293 0.025 Uiso 1 calc R . .
C37 C 0.7829(3) 0.98371(19) 0.9420(2) 0.0237(7) Uani 1 d . . .
H37A H 0.7069 0.9892 0.9322 0.028 Uiso 1 calc R . .
H37B H 0.8125 1.0349 0.9548 0.028 Uiso 1 calc R . .
C38 C 0.8070(3) 0.93056(19) 1.0193(2) 0.0238(7) Uani 1 d . . .
H38A H 0.8821 0.9322 1.0357 0.029 Uiso 1 calc R . .
H38B H 0.7688 0.9474 1.0704 0.029 Uiso 1 calc R . .
N39 N 0.7763(2) 0.85166(15) 0.99475(17) 0.0206(6) Uani 1 d . . .
H39A H 0.7098 0.8424 1.0107 0.025 Uiso 1 calc R . .
H39B H 0.8198 0.8173 1.0237 0.025 Uiso 1 calc R . .
P1 P 0.5790(2) 0.7594(2) 1.14251(17) 0.0290(6) Uani 0.698(8) d PD A 1
F11 F 0.5891(7) 0.7549(4) 1.2477(3) 0.0467(15) Uani 0.698(8) d PD A 1
F12 F 0.5695(6) 0.7673(6) 1.0384(3) 0.050(3) Uani 0.698(8) d PD A 1
F13 F 0.5870(5) 0.8498(2) 1.1487(5) 0.0575(17) Uani 0.698(8) d PD A 1
F14 F 0.7018(3) 0.7547(3) 1.1400(4) 0.0629(18) Uani 0.698(8) d PD A 1
F15 F 0.5730(6) 0.6696(2) 1.1369(3) 0.085(2) Uani 0.698(8) d PD A 1
F16 F 0.4573(3) 0.7636(4) 1.1471(3) 0.066(2) Uani 0.698(8) d PD A 1
P1X P 0.5589(5) 0.7808(4) 1.1393(4) 0.0290(6) Uani 0.302(8) d PD A 2
F11X F 0.5619(12) 0.7800(11) 1.2435(5) 0.048(4) Uani 0.302(8) d PD A 2
F12X F 0.5591(17) 0.7816(12) 1.0351(5) 0.046(5) Uani 0.302(8) d PD A 2
F13X F 0.4575(6) 0.8321(9) 1.1372(6) 0.081(5) Uani 0.302(8) d PD A 2
F14X F 0.4892(10) 0.7058(7) 1.1356(6) 0.079(6) Uani 0.302(8) d PD A 2
F15X F 0.6605(8) 0.7293(6) 1.1406(9) 0.063(4) Uani 0.302(8) d PD A 2
F16X F 0.6285(9) 0.8553(5) 1.1437(10) 0.056(4) Uani 0.302(8) d PD A 2
P2 P 1.07129(7) 0.78925(5) 1.10160(6) 0.0275(2) Uani 1 d . . .
F21 F 1.1470(3) 0.74170(19) 1.0484(2) 0.0822(10) Uani 1 d . . .
F22 F 1.1630(3) 0.82833(19) 1.1559(2) 0.0911(12) Uani 1 d . . .
F23 F 0.9918(3) 0.83787(18) 1.15490(19) 0.0863(11) Uani 1 d . . .
F24 F 0.9740(2) 0.75208(15) 1.04945(17) 0.0570(8) Uani 1 d . . .
F25 F 1.07194(19) 0.85646(13) 1.02933(14) 0.0453(6) Uani 1 d . . .
F26 F 1.06832(17) 0.72311(13) 1.17392(14) 0.0404(6) Uani 1 d . . .

loop_
_atom_site_aniso_label
_atom_site_aniso_U_11
_atom_site_aniso_U_22
_atom_site_aniso_U_33
_atom_site_aniso_U_23
_atom_site_aniso_U_13
_atom_site_aniso_U_12
Ni1 0.01294(19) 0.0186(2) 0.0164(2) 0.00002(17) 0.00134(14) -0.00078(17)
O1 0.0171(11) 0.0199(12) 0.0227(12) 0.0011(9) 0.0010(9) -0.0017(9)
C1 0.0195(16) 0.0241(17) 0.0128(15) -0.0007(13) 0.0009(12) -0.0027(14)
C2 0.0153(15) 0.0240(17) 0.0217(17) -0.0021(13) 0.0012(13) 0.0013(13)
C3 0.0133(15) 0.0268(18) 0.0285(19) 0.0003(14) 0.0013(13) -0.0001(13)
C4 0.0222(16) 0.0194(16) 0.0177(16) -0.0032(13) 0.0021(12) -0.0019(13)
C5 0.0212(16) 0.0179(15) 0.0171(16) 0.0005(13) 0.0005(12) -0.0001(13)
C6 0.0148(15) 0.0245(17) 0.0150(16) 0.0005(13) 0.0010(12) 0.0006(13)
N7 0.0180(14) 0.0222(14) 0.0154(13) -0.0019(11) 0.0006(10) 0.0004(11)
C8 0.0071(13) 0.0115(14) 0.0266(17) -0.0057(13) -0.0071(12) 0.0021(12)
C9 0.0197(17) 0.0260(18) 0.0281(19) 0.0037(15) -0.0017(14) -0.0023(14)
C10 0.030(2) 0.0256(19) 0.034(2) 0.0066(16) -0.0136(16) -0.0002(15)
C11 0.028(2) 0.027(2) 0.048(2) -0.0033(17) -0.0116(17) 0.0074(16)
C12 0.0223(18) 0.031(2) 0.042(2) -0.0114(17) 0.0018(16) 0.0060(15)
C13 0.0207(17) 0.0220(18) 0.0289(19) -0.0025(14) -0.0021(14) 0.0001(13)
C14 0.0149(17) 0.0216(18) 0.047(2) -0.0013(16) 0.0016(15) 0.0006(14)
C15 0.0210(19) 0.029(2) 0.077(3) -0.023(2) 0.0045(19) 0.0032(16)
C16 0.023(2) 0.033(2) 0.066(3) 0.022(2) -0.0010(19) 0.0024(16)
C17 0.0204(19) 0.0226(19) 0.068(3) -0.0022(18) 0.0023(18) 0.0036(15)
C18 0.0230(18) 0.0234(18) 0.032(2) 0.0004(15) 0.0045(15) -0.0039(14)
C19 0.047(3) 0.037(2) 0.052(3) -0.003(2) 0.028(2) -0.0115(19)
C20 0.028(2) 0.0259(19) 0.045(2) 0.0021(16) 0.0057(17) -0.0068(15)
C21 0.032(2) 0.034(2) 0.064(3) -0.001(2) -0.015(2) -0.0117(18)
N30 0.0168(13) 0.0245(15) 0.0174(14) 0.0011(11) 0.0008(10) -0.0023(11)
C31 0.0245(18) 0.0229(18) 0.0274(19) 0.0059(14) 0.0002(14) -0.0005(14)
C32 0.0254(18) 0.033(2) 0.0225(18) 0.0088(15) 0.0000(14) -0.0014(15)
N33 0.0183(14) 0.0300(16) 0.0211(15) -0.0040(12) -0.0008(11) -0.0009(12)
C34 0.0182(17) 0.0285(19) 0.0246(18) -0.0015(14) -0.0003(13) -0.0091(14)
C35 0.0155(16) 0.033(2) 0.0279(19) -0.0016(15) 0.0015(14) -0.0033(14)
N36 0.0181(14) 0.0255(15) 0.0180(14) -0.0025(11) -0.0001(11) 0.0007(11)
C37 0.0227(17) 0.0195(17) 0.0293(19) -0.0053(14) 0.0042(14) -0.0003(14)
C38 0.0196(17) 0.0317(19) 0.0204(17) -0.0074(14) 0.0050(13) -0.0017(14)
N39 0.0178(14) 0.0250(15) 0.0192(14) 0.0007(11) 0.0039(11) 0.0003(11)
P1 0.0322(13) 0.0316(15) 0.0245(6) -0.0003(9) 0.0138(7) -0.0051(11)
F11 0.056(4) 0.059(4) 0.026(2) 0.0063(19) 0.0142(19) -0.016(3)
F12 0.056(5) 0.072(4) 0.023(4) -0.007(3) 0.012(3) -0.020(4)
F13 0.082(4) 0.032(3) 0.058(3) -0.002(2) -0.008(3) -0.001(2)
F14 0.035(3) 0.106(4) 0.049(3) 0.030(3) 0.018(2) 0.011(3)
F15 0.157(6) 0.035(2) 0.067(3) -0.008(2) 0.046(4) -0.019(3)
F16 0.030(2) 0.124(6) 0.047(3) -0.015(3) 0.0162(18) -0.017(3)
P1X 0.0322(13) 0.0316(15) 0.0245(6) -0.0003(9) 0.0138(7) -0.0051(11)
F11X 0.052(10) 0.069(11) 0.023(5) -0.006(5) 0.010(4) -0.021(7)
F12X 0.041(8) 0.071(11) 0.028(9) 0.014(6) 0.009(6) -0.014(7)
F13X 0.061(7) 0.139(14) 0.044(6) 0.027(7) 0.022(5) 0.041(8)
F14X 0.110(13) 0.102(11) 0.027(5) 0.002(7) 0.005(6) -0.084(10)
F15X 0.051(9) 0.074(9) 0.064(7) 0.010(6) 0.015(7) 0.036(7)
F16X 0.076(10) 0.065(8) 0.028(5) -0.008(5) 0.009(6) -0.038(6)
P2 0.0295(5) 0.0289(5) 0.0234(5) 0.0034(4) -0.0063(4) -0.0012(4)
F21 0.088(2) 0.093(2) 0.070(2) 0.0131(17) 0.0421(18) 0.0438(19)
F22 0.111(3) 0.085(2) 0.070(2) 0.0375(17) -0.0615(19) -0.060(2)
F23 0.129(3) 0.077(2) 0.0556(18) 0.0125(16) 0.0307(18) 0.055(2)
F24 0.0539(16) 0.0628(17) 0.0510(16) 0.0297(13) -0.0301(13) -0.0282(13)
F25 0.0591(16) 0.0400(13) 0.0349(13) 0.0124(10) -0.0160(11) -0.0191(11)
F26 0.0427(13) 0.0429(13) 0.0343(13) 0.0158(10) -0.0099(10) -0.0021(10)

loop_
_atom_type_symbol
_atom_type_description
_atom_type_scat_dispersion_real
_atom_type_scat_dispersion_imag
_atom_type_scat_source
C C 0.0033 0.0016 'International Tables Vol C Tables 4.2.6.8 and 6.1.1.4'
H H 0.0000 0.0000 'International Tables Vol C Tables 4.2.6.8 and 6.1.1.4'
N N 0.0061 0.0033 'International Tables Vol C Tables 4.2.6.8 and 6.1.1.4'
O O 0.0106 0.0060 'International Tables Vol C Tables 4.2.6.8 and 6.1.1.4'
F F 0.0171 0.0103 'International Tables Vol C Tables 4.2.6.8 and 6.1.1.4'
P P 0.1023 0.0942 'International Tables Vol C Tables 4.2.6.8 and 6.1.1.4'
Ni Ni 0.3393 1.1124 'International Tables Vol C Tables 4.2.6.8 and 6.1.1.4'

loop_
_geom_angle_atom_site_label_1
_geom_angle_atom_site_label_2
_geom_angle_atom_site_label_3
_geom_angle
_geom_angle_site_symmetry_1
_geom_angle_site_symmetry_3
_geom_angle_publ_flag
N7 Ni1 N30 169.91(10) . . ?
N7 Ni1 N36 104.96(10) . . ?
N30 Ni1 N36 84.40(11) . . ?
N7 Ni1 N39 91.83(10) . . ?
N30 Ni1 N39 83.55(10) . . ?
N36 Ni1 N39 94.51(10) . . ?
N7 Ni1 O1 76.54(9) . . ?
N30 Ni1 O1 94.18(9) . . ?
N36 Ni1 O1 178.12(10) . . ?
N39 Ni1 O1 86.54(9) . . ?
N7 Ni1 N33 99.25(10) . . ?
N30 Ni1 N33 83.76(10) . . ?
N36 Ni1 N33 93.06(11) . . ?
N39 Ni1 N33 164.50(10) . . ?
O1 Ni1 N33 85.55(10) . . ?
C1 O1 Ni1 115.5(2) . . ?
O1 C1 C2 124.0(3) . . ?
O1 C1 C6 117.4(3) . . ?
C2 C1 C6 118.5(3) . . ?
C3 C2 C1 116.2(3) . . ?
C3 C2 C14 124.2(3) . . ?
C1 C2 C14 119.7(3) . . ?
C2 C3 C4 126.1(3) . . ?
C5 C4 C3 119.6(3) . . ?
C5 C4 C18 123.2(3) . . ?
C3 C4 C18 117.2(3) . . ?
C4 C5 C6 119.7(3) . . ?
N7 C6 C5 127.7(3) . . ?
N7 C6 C1 112.4(3) . . ?
C5 C6 C1 119.9(3) . . ?
C6 N7 C8 122.2(3) . . ?
C6 N7 Ni1 118.0(2) . . ?
C8 N7 Ni1 119.30(19) . . ?
C13 C8 N7 120.7(3) . . ?
C13 C8 C9 120.8(3) . . ?
N7 C8 C9 118.2(3) . . ?
C10 C9 C8 117.7(3) . . ?
C9 C10 C11 120.5(3) . . ?
C12 C11 C10 120.3(3) . . ?
C11 C12 C13 120.3(3) . . ?
C8 C13 C12 120.4(3) . . ?
C2 C14 C17 111.2(3) . . ?
C2 C14 C16 108.8(3) . . ?
C17 C14 C16 108.2(3) . . ?
C2 C14 C15 109.7(3) . . ?
C17 C14 C15 108.4(3) . . ?
C16 C14 C15 110.6(3) . . ?
C20 C18 C4 112.5(3) . . ?
C20 C18 C21 108.4(3) . . ?
C4 C18 C21 110.0(3) . . ?
C20 C18 C19 108.9(3) . . ?
C4 C18 C19 107.0(3) . . ?
C21 C18 C19 109.9(3) . . ?
C34 N30 C37 111.4(2) . . ?
C34 N30 C31 112.7(3) . . ?
C37 N30 C31 111.8(3) . . ?
C34 N30 Ni1 109.6(2) . . ?
C37 N30 Ni1 105.62(19) . . ?
C31 N30 Ni1 105.23(19) . . ?
N30 C31 C32 110.4(3) . . ?
N33 C32 C31 110.7(3) . . ?
C32 N33 Ni1 109.0(2) . . ?
N30 C34 C35 112.5(3) . . ?
N36 C35 C34 110.0(3) . . ?
C35 N36 Ni1 107.7(2) . . ?
N30 C37 C38 109.5(3) . . ?
N39 C38 C37 109.4(3) . . ?
C38 N39 Ni1 109.37(19) . . ?
F15 P1 F16 90.2(3) . . ?
F15 P1 F13 179.0(3) . . ?
F16 P1 F13 90.7(3) . . ?
F15 P1 F14 89.7(3) . . ?
F16 P1 F14 178.8(3) . . ?
F13 P1 F14 89.4(3) . . ?
F15 P1 F12 91.8(4) . . ?
F16 P1 F12 90.8(3) . . ?
F13 P1 F12 88.5(4) . . ?
F14 P1 F12 90.3(3) . . ?
F15 P1 F11 90.4(3) . . ?
F16 P1 F11 89.3(4) . . ?
F13 P1 F11 89.3(3) . . ?
F14 P1 F11 89.6(4) . . ?
F12 P1 F11 177.8(4) . . ?
F16X P1X F13X 90.1(4) . . ?
F16X P1X F14X 179.6(6) . . ?
F13X P1X F14X 90.0(4) . . ?
F16X P1X F11X 88.9(9) . . ?
F13X P1X F11X 90.2(4) . . ?
F14X P1X F11X 90.8(9) . . ?
F16X P1X F15X 89.9(4) . . ?
F13X P1X F15X 179.5(6) . . ?
F14X P1X F15X 90.0(4) . . ?
F11X P1X F15X 90.3(4) . . ?
F16X P1X F12X 90.3(4) . . ?
F13X P1X F12X 91.0(10) . . ?
F14X P1X F12X 90.1(4) . . ?
F11X P1X F12X 178.5(10) . . ?
F15X P1X F12X 88.5(10) . . ?
F21 P2 F22 91.7(2) . . ?
F21 P2 F23 178.9(2) . . ?
F22 P2 F23 89.3(2) . . ?
F21 P2 F24 91.28(19) . . ?
F22 P2 F24 177.0(2) . . ?
F23 P2 F24 87.73(19) . . ?
F21 P2 F26 90.67(15) . . ?
F22 P2 F26 89.70(13) . . ?
F23 P2 F26 89.69(15) . . ?
F24 P2 F26 90.21(12) . . ?
F21 P2 F25 90.40(16) . . ?
F22 P2 F25 90.78(13) . . ?
F23 P2 F25 89.23(15) . . ?
F24 P2 F25 89.27(12) . . ?
F26 P2 F25 178.81(14) . . ?

loop_
_geom_bond_atom_site_label_1
_geom_bond_atom_site_label_2
_geom_bond_distance
_geom_bond_site_symmetry_2
_geom_bond_publ_flag
Ni1 N7 2.054(3) . ?
Ni1 N30 2.072(3) . ?
Ni1 N36 2.074(3) . ?
Ni1 N39 2.111(3) . ?
Ni1 O1 2.119(2) . ?
Ni1 N33 2.128(3) . ?
O1 C1 1.234(4) . ?
C1 C2 1.463(4) . ?
C1 C6 1.519(4) . ?
C2 C3 1.349(5) . ?
C2 C14 1.529(5) . ?
C3 C4 1.467(4) . ?
C4 C5 1.352(4) . ?
C4 C18 1.524(4) . ?
C5 C6 1.432(4) . ?
C6 N7 1.301(4) . ?
N7 C8 1.435(4) . ?
C8 C13 1.355(4) . ?
C8 C9 1.439(4) . ?
C9 C10 1.390(5) . ?
C10 C11 1.395(5) . ?
C11 C12 1.376(5) . ?
C12 C13 1.386(5) . ?
C14 C17 1.533(5) . ?
C14 C16 1.538(5) . ?
C14 C15 1.543(5) . ?
C18 C20 1.519(5) . ?
C18 C21 1.541(5) . ?
C18 C19 1.552(5) . ?
N30 C34 1.486(4) . ?
N30 C37 1.490(4) . ?
N30 C31 1.493(4) . ?
C31 C32 1.523(5) . ?
C32 N33 1.489(4) . ?
C34 C35 1.523(5) . ?
C35 N36 1.481(4) . ?
C37 C38 1.523(5) . ?
C38 N39 1.479(4) . ?
P1 F15 1.575(4) . ?
P1 F16 1.580(4) . ?
P1 F13 1.589(4) . ?
P1 F14 1.593(4) . ?
P1 F12 1.594(4) . ?
P1 F11 1.608(4) . ?
P1X F16X 1.584(6) . ?
P1X F13X 1.587(6) . ?
P1X F14X 1.590(6) . ?
P1X F11X 1.590(6) . ?
P1X F15X 1.593(6) . ?
P1X F12X 1.593(6) . ?
P2 F21 1.547(3) . ?
P2 F22 1.569(3) . ?
P2 F23 1.590(3) . ?
P2 F24 1.593(2) . ?
P2 F26 1.602(2) . ?
P2 F25 1.613(2) . ?
